data_7250098
loop_
_publ_author_name
'Zhang, Wanxu'
'Zheng, Yongzhuo'
'Liu, Mei'
'Wei, Wenqing'
'Wang, Juan'
'Guo, Fengwan'

_publ_section_title
;
 Enhancement of intrinsic luminescence by Sb3+ doped (C7H9N)2CdBr6 with
 lone pair 5s2 electrons
;
_journal_issue 18
_journal_name_full CrystEngComm
_journal_page_first 2841
_journal_page_last 2847
_journal_paper_doi 10.1039/D5CE00031A
_journal_volume 27
_journal_year 2025
_chemical_absolute_configuration unk
_chemical_formula_moiety 'Br4 Cd, 2(C7 H9 Br N)'
_chemical_formula_sum 'C14 H18 Br6 Cd N2'
_chemical_formula_weight 806.16
_space_group_crystal_system orthorhombic
_space_group_IT_number 37
_space_group_name_Hall 'C 2 -2c'
_space_group_name_H-M_alt 'C c c 2'
_atom_sites_solution_hydrogens geom
_atom_sites_solution_primary dual
_audit_creation_date 2023-11-18
_audit_creation_method
;
Olex2 1.5
(compiled 2022.04.07 svn.rca3783a0 for OlexSys, GUI svn.r6498)
;
_audit_update_record
;
2025-01-09 deposited with the CCDC.	2025-03-10 downloaded from the CCDC.
;
_cell_angle_alpha 90
_cell_angle_beta 90
_cell_angle_gamma 90
_cell_formula_units_Z 4
_cell_length_a 7.9533(11)
_cell_length_b 33.455(4)
_cell_length_c 8.0313(10)
_cell_measurement_reflns_used 6893
_cell_measurement_temperature 296.15
_cell_measurement_theta_max 28.15
_cell_measurement_theta_min 3.15
_cell_volume 2136.9(5)
_computing_cell_refinement 'SAINT v8.37A (Bruker, 2015)'
_computing_data_collection 'Bruker D8 Venture diffractometer'
_computing_data_reduction 'SAINT v8.37A (Bruker, 2015)'
_computing_molecular_graphics 'Olex2 1.5 (Dolomanov et al., 2009)'
_computing_publication_material 'Olex2 1.5 (Dolomanov et al., 2009)'
_computing_structure_refinement 'SHELXL 2019/2 (Sheldrick, 2015)'
_computing_structure_solution 'SHELXT 2018/2 (Sheldrick, 2018)'
_diffrn_ambient_temperature 296.15
_diffrn_detector_area_resol_mean 7.9
_diffrn_detector_type 'CCD area detector'
_diffrn_measured_fraction_theta_full 0.998
_diffrn_measured_fraction_theta_max 0.999
_diffrn_measurement_device 'three-circle diffractometer'
_diffrn_measurement_device_type 'Bruker APEX-II CCD'
_diffrn_measurement_method '\f and \w scans'
_diffrn_radiation_type MoK\a
_diffrn_radiation_wavelength 0.71073
_diffrn_reflns_av_R_equivalents 0.0890
_diffrn_reflns_av_unetI/netI 0.0507
_diffrn_reflns_Laue_measured_fraction_full 0.998
_diffrn_reflns_Laue_measured_fraction_max 0.999
_diffrn_reflns_limit_h_max 10
_diffrn_reflns_limit_h_min -10
_diffrn_reflns_limit_k_max 42
_diffrn_reflns_limit_k_min -45
_diffrn_reflns_limit_l_max 10
_diffrn_reflns_limit_l_min -10
_diffrn_reflns_number 27959
_diffrn_reflns_point_group_measured_fraction_full 0.998
_diffrn_reflns_point_group_measured_fraction_max 0.997
_diffrn_reflns_theta_full 25.242
_diffrn_reflns_theta_max 29.047
_diffrn_reflns_theta_min 2.632
_diffrn_standards_number 0
_exptl_absorpt_coefficient_mu 12.240
_exptl_absorpt_correction_T_max 0.7458
_exptl_absorpt_correction_T_min 0.2610
_exptl_absorpt_correction_type multi-scan
_exptl_absorpt_process_details
'SADABS-2016/2 (Bruker,2016/2) was used for absorption correction. wR2(int) was 0.1825 before and 0.0877 after correction. The Ratio of minimum to maximum transmission is 0.3500. The \l/2 correction factor is Not present.'
_exptl_crystal_colour 'clear light colourless'
_exptl_crystal_colour_lustre clear
_exptl_crystal_colour_modifier light
_exptl_crystal_colour_primary colourless
_exptl_crystal_density_diffrn 2.506
_exptl_crystal_description plate
_exptl_crystal_F_000 1496
_exptl_crystal_size_max 0.26
_exptl_crystal_size_mid 0.23
_exptl_crystal_size_min 0.12
_refine_diff_density_max 0.536
_refine_diff_density_min -0.689
_refine_diff_density_rms 0.165
_refine_ls_abs_structure_details
;
 Refined as an inversion twin.
;
_refine_ls_abs_structure_Flack 0.462(18)
_refine_ls_extinction_coef 0.0026(2)
_refine_ls_extinction_expression Fc^*^=kFc[1+0.001xFc^2^\l^3^/sin(2\q)]^-1/4^
_refine_ls_extinction_method 'SHELXL-2019/2 (Sheldrick 2019)'
_refine_ls_goodness_of_fit_ref 1.047
_refine_ls_hydrogen_treatment constr
_refine_ls_matrix_type full
_refine_ls_number_parameters 108
_refine_ls_number_reflns 2856
_refine_ls_number_restraints 1
_refine_ls_restrained_S_all 1.046
_refine_ls_R_factor_all 0.0444
_refine_ls_R_factor_gt 0.0332
_refine_ls_shift/su_max 0.001
_refine_ls_shift/su_mean 0.000
_refine_ls_structure_factor_coef Fsqd
_refine_ls_weighting_details 'w=1/[\s^2^(Fo^2^)+(0.0289P)^2^+2.9839P] where P=(Fo^2^+2Fc^2^)/3'
_refine_ls_weighting_scheme calc
_refine_ls_wR_factor_gt 0.0712
_refine_ls_wR_factor_ref 0.0750
_reflns_Friedel_coverage 0.862
_reflns_Friedel_fraction_full 0.998
_reflns_Friedel_fraction_max 0.995
_reflns_number_gt 2451
_reflns_number_total 2856
_reflns_threshold_expression 'I > 2\s(I)'
_cod_data_source_file d5ce00031a2.cif
_cod_data_source_block x3
_cod_depositor_comments 'Adding full bibliography for 7250098--7250099.cif.'
_cod_database_code 7250098
_shelx_shelxl_version_number 2019/2
_shelx_space_group_comment
;
The symmetry employed for this shelxl refinement is uniquely defined
by the following loop, which should always be used as a source of
symmetry information in preference to the above space-group names.
They are only intended as comments.
;
_shelx_estimated_absorpt_t_max 0.321
_shelx_estimated_absorpt_t_min 0.143
_olex2_refinement_description
;
1. Twinned data refinement
 Scales: 0.538(18)
 0.462(18)
2. Fixed Uiso
 At 1.2 times of:
  All C(H) groups, All C(H,H) groups, All N(H,H,H) groups
3.a Secondary CH2 refined with riding coordinates:
 C1(H1D,H1E)
3.b Aromatic/amide H refined with riding coordinates:
 C3(H3), C6(H6), C7(H7), C4(H4)
3.c Idealised Me refined as rotating group:
 N1(H1A,H1B,H1C)
;
_olex2_submission_special_instructions 'No special instructions were received'

loop_
_space_group_symop_operation_xyz
'x, y, z'
'-x, -y, z'
'x, -y, z+1/2'
'-x, y, z+1/2'
'x+1/2, y+1/2, z'
'-x+1/2, -y+1/2, z'
'x+1/2, -y+1/2, z+1/2'
'-x+1/2, y+1/2, z+1/2'

loop_
_atom_site_label
_atom_site_type_symbol
_atom_site_fract_x
_atom_site_fract_y
_atom_site_fract_z
_atom_site_U_iso_or_equiv
_atom_site_adp_type
_atom_site_occupancy
_atom_site_site_symmetry_order
_atom_site_calc_flag
_atom_site_refinement_flags_posn
_atom_site_refinement_flags_adp
_atom_site_refinement_flags_occupancy
_atom_site_disorder_assembly
_atom_site_disorder_group
Cd1 Cd 0.250000 0.750000 0.29367(10) 0.02669(16) Uani 1 2 d S T P . .
Br2 Br 0.49077(13) 0.75987(2) 0.54669(10) 0.0376(2) Uani 1 1 d . . . . .
Br1 Br 0.29457(9) 0.67187(2) 0.27422(13) 0.03784(19) Uani 1 1 d . . . . .
Br3 Br 0.75077(10) 0.51194(3) 0.76716(14) 0.0562(3) Uani 1 1 d . . . . .
N1 N 0.7182(8) 0.68448(19) 0.3122(11) 0.0441(18) Uani 1 1 d . . . . .
H1A H 0.725253 0.703590 0.235422 0.053 Uiso 1 1 calc R U . . .
H1B H 0.780508 0.691149 0.399945 0.053 Uiso 1 1 calc R U . . .
H1C H 0.611549 0.681625 0.343573 0.053 Uiso 1 1 calc R U . . .
C5 C 0.7600(10) 0.5527(2) 0.6033(9) 0.0359(16) Uani 1 1 d . . . . .
C2 C 0.7733(10) 0.6124(2) 0.3662(9) 0.0362(17) Uani 1 1 d . . . . .
C3 C 0.6214(11) 0.5961(2) 0.4109(11) 0.0414(18) Uani 1 1 d . . . . .
H3 H 0.523508 0.605300 0.360359 0.050 Uiso 1 1 calc R U . . .
C6 C 0.9132(10) 0.5679(2) 0.5577(11) 0.0401(17) Uani 1 1 d . . . . .
H6 H 1.011613 0.557937 0.604625 0.048 Uiso 1 1 calc R U . . .
C7 C 0.9193(10) 0.5986(3) 0.4390(10) 0.0404(18) Uani 1 1 d . . . . .
H7 H 1.022187 0.609654 0.409194 0.048 Uiso 1 1 calc R U . . .
C4 C 0.6114(10) 0.5660(2) 0.5309(10) 0.0396(19) Uani 1 1 d . . . . .
H4 H 0.508277 0.555099 0.561335 0.047 Uiso 1 1 calc R U . . .
C1 C 0.7806(12) 0.6461(3) 0.2413(11) 0.048(2) Uani 1 1 d . . . . .
H1D H 0.895761 0.649595 0.204417 0.058 Uiso 1 1 calc R U . . .
H1E H 0.713133 0.639138 0.144998 0.058 Uiso 1 1 calc R U . . .

loop_
_atom_site_aniso_label
_atom_site_aniso_U_11
_atom_site_aniso_U_22
_atom_site_aniso_U_33
_atom_site_aniso_U_23
_atom_site_aniso_U_13
_atom_site_aniso_U_12
Cd1 0.0263(3) 0.0285(3) 0.0253(3) 0.000 0.000 0.0027(2)
Br2 0.0311(4) 0.0510(4) 0.0305(3) -0.0027(5) -0.0111(3) 0.0016(4)
Br1 0.0391(4) 0.0274(3) 0.0470(4) -0.0006(4) -0.0019(4) 0.0023(2)
Br3 0.0628(5) 0.0516(5) 0.0542(7) 0.0202(5) 0.0038(7) 0.0058(4)
N1 0.051(4) 0.034(3) 0.047(5) 0.004(3) 0.000(4) 0.002(3)
C5 0.048(5) 0.031(4) 0.029(4) 0.000(3) -0.001(3) 0.000(3)
C2 0.054(5) 0.024(3) 0.030(3) -0.003(3) 0.004(3) 0.000(3)
C3 0.048(5) 0.032(4) 0.044(5) 0.000(3) -0.004(4) 0.010(3)
C6 0.043(4) 0.044(4) 0.034(4) 0.005(4) 0.000(4) 0.003(3)
C7 0.041(4) 0.043(4) 0.037(4) -0.005(3) 0.007(3) -0.005(3)
C4 0.041(4) 0.034(4) 0.044(5) -0.003(3) 0.003(4) -0.004(3)
C1 0.062(5) 0.045(4) 0.038(5) 0.009(4) 0.005(4) 0.000(4)

loop_
_atom_type_symbol
_atom_type_description
_atom_type_scat_dispersion_real
_atom_type_scat_dispersion_imag
_atom_type_scat_source
C C 0.0033 0.0016 'International Tables Vol C Tables 4.2.6.8 and 6.1.1.4'
H H 0.0000 0.0000 'International Tables Vol C Tables 4.2.6.8 and 6.1.1.4'
Br Br -0.2901 2.4595 'International Tables Vol C Tables 4.2.6.8 and 6.1.1.4'
Cd Cd -0.8075 1.2024 'International Tables Vol C Tables 4.2.6.8 and 6.1.1.4'
N N 0.0061 0.0033 'International Tables Vol C Tables 4.2.6.8 and 6.1.1.4'

loop_
_geom_angle_atom_site_label_1
_geom_angle_atom_site_label_2
_geom_angle_atom_site_label_3
_geom_angle
_geom_angle_site_symmetry_1
_geom_angle_site_symmetry_3
_geom_angle_publ_flag
Br2 Cd1 Br2 87.44(5) . 6_565 ?
Br2 Cd1 Br2 92.94(5) 7_464 4_654 ?
Br2 Cd1 Br2 89.814(11) . 4_654 ?
Br2 Cd1 Br2 89.814(11) 6_565 7_464 ?
Br2 Cd1 Br2 177.21(5) . 7_464 ?
Br2 Cd1 Br2 177.21(5) 6_565 4_654 ?
Br1 Cd1 Br2 86.67(3) 6_565 4_654 ?
Br1 Cd1 Br2 86.67(3) . 7_464 ?
Br1 Cd1 Br2 93.87(3) 6_565 6_565 ?
Br1 Cd1 Br2 91.03(3) 6_565 . ?
Br1 Cd1 Br2 88.66(3) 6_565 7_464 ?
Br1 Cd1 Br2 88.66(3) . 4_654 ?
Br1 Cd1 Br2 91.03(3) . 6_565 ?
Br1 Cd1 Br2 93.87(3) . . ?
Br1 Cd1 Br1 173.22(6) . 6_565 ?
Cd1 Br2 Cd1 166.39(3) . 7_565 ?
H1A N1 H1B 109.5 . . ?
H1A N1 H1C 109.5 . . ?
H1B N1 H1C 109.5 . . ?
C1 N1 H1A 109.5 . . ?
C1 N1 H1B 109.5 . . ?
C1 N1 H1C 109.5 . . ?
C6 C5 Br3 119.1(6) . . ?
C6 C5 C4 121.8(7) . . ?
C4 C5 Br3 119.1(6) . . ?
C3 C2 C7 119.7(7) . . ?
C3 C2 C1 120.3(8) . . ?
C7 C2 C1 120.0(7) . . ?
C2 C3 H3 119.4 . . ?
C2 C3 C4 121.2(8) . . ?
C4 C3 H3 119.4 . . ?
C5 C6 H6 120.6 . . ?
C5 C6 C7 118.9(8) . . ?
C7 C6 H6 120.6 . . ?
C2 C7 C6 120.4(7) . . ?
C2 C7 H7 119.8 . . ?
C6 C7 H7 119.8 . . ?
C5 C4 C3 118.1(7) . . ?
C5 C4 H4 121.0 . . ?
C3 C4 H4 121.0 . . ?
N1 C1 C2 112.1(8) . . ?
N1 C1 H1D 109.2 . . ?
N1 C1 H1E 109.2 . . ?
C2 C1 H1D 109.2 . . ?
C2 C1 H1E 109.2 . . ?
H1D C1 H1E 107.9 . . ?

loop_
_geom_bond_atom_site_label_1
_geom_bond_atom_site_label_2
_geom_bond_distance
_geom_bond_site_symmetry_2
_geom_bond_publ_flag
Cd1 Br2 2.8116(11) . ?
Cd1 Br2 2.8800(11) 4_654 ?
Cd1 Br2 2.8800(11) 7_464 ?
Cd1 Br2 2.8116(11) 6_565 ?
Cd1 Br1 2.6425(7) . ?
Cd1 Br1 2.6426(7) 6_565 ?
Br3 C5 1.897(8) . ?
N1 H1A 0.8900 . ?
N1 H1B 0.8900 . ?
N1 H1C 0.8900 . ?
N1 C1 1.489(11) . ?
C5 C6 1.370(11) . ?
C5 C4 1.390(11) . ?
C2 C3 1.373(12) . ?
C2 C7 1.381(11) . ?
C2 C1 1.509(11) . ?
C3 H3 0.9300 . ?
C3 C4 1.397(11) . ?
C6 H6 0.9300 . ?
C6 C7 1.402(11) . ?
C7 H7 0.9300 . ?
C4 H4 0.9300 . ?
C1 H1D 0.9700 . ?
C1 H1E 0.9700 . ?

loop_
_geom_hbond_atom_site_label_D
_geom_hbond_atom_site_label_H
_geom_hbond_atom_site_label_A
_geom_hbond_distance_DH
_geom_hbond_distance_HA
_geom_hbond_distance_DA
_geom_hbond_angle_DHA
_geom_hbond_site_symmetry_A
_geom_hbond_publ_flag
N1 H1C Br1 0.89 2.60 3.409(7) 151.2 . yes

loop_
_geom_torsion_atom_site_label_1
_geom_torsion_atom_site_label_2
_geom_torsion_atom_site_label_3
_geom_torsion_atom_site_label_4
_geom_torsion
_geom_torsion_site_symmetry_1
_geom_torsion_site_symmetry_2
_geom_torsion_site_symmetry_3
_geom_torsion_site_symmetry_4
_geom_torsion_publ_flag
Br3 C5 C6 C7 -178.7(6) . . . . ?
Br3 C5 C4 C3 179.8(6) . . . . ?
C5 C6 C7 C2 -1.8(12) . . . . ?
C2 C3 C4 C5 -0.4(12) . . . . ?
C3 C2 C7 C6 0.2(12) . . . . ?
C3 C2 C1 N1 72.5(10) . . . . ?
C6 C5 C4 C3 -1.3(12) . . . . ?
C7 C2 C3 C4 0.9(12) . . . . ?
C7 C2 C1 N1 -105.9(9) . . . . ?
C4 C5 C6 C7 2.4(12) . . . . ?
C1 C2 C3 C4 -177.5(8) . . . . ?
C1 C2 C7 C6 178.7(8) . . . . ?

loop_
_twin_individual_id
_twin_individual_mass_fraction_refined
1 0.538(18)
2 0.462(18)
